data_4071354
loop_
_publ_author_name
'Canty, Allan J.'
'Watson, Russell P.'
'Karpiniec, Samuel S.'
'Rodemann, Thomas'
'Gardiner, Michael G.'
'Jones, Roderick C.'

_publ_section_title
;
 Synthesis and Reactivity of (\h1-Alkynyl)diorganoplatinum(IV) Species,
 Including Structural Studies of PtIMe(p-Tol)(C&#xE5FC;CSiMe3)(dmpe) [dmpe
 = 1,2-bis(dimethylphosphino)ethane] and the Platinum(II) Reagent
 PtPh2(dmpe)
;
_journal_issue 13
_journal_name_full Organometallics
_journal_page_first 3203
_journal_paper_doi 10.1021/om800122k
_journal_volume 27
_journal_year 2008
_chemical_formula_moiety 'C18 H26 P2 Pt'
_chemical_formula_sum 'C18 H26 P2 Pt'
_chemical_formula_weight 499.42
_chemical_name_systematic
; 
{1,2-bis(dimethylphosphino)ethane}diphenylplatinium(II)  
;
_space_group_IT_number 11
_symmetry_cell_setting monoclinic
_symmetry_Int_Tables_number 11
_symmetry_space_group_name_Hall '-P 2yb'
_symmetry_space_group_name_H-M 'P 1 21/m 1'
_atom_sites_solution_hydrogens geom
_atom_sites_solution_primary direct
_atom_sites_solution_secondary difmap
_audit_creation_method SHELXL-97
_cell_angle_alpha 90.00
_cell_angle_beta 106.99(3)
_cell_angle_gamma 90.00
_cell_formula_units_Z 2
_cell_length_a 8.624(9)
_cell_length_b 10.9514(18)
_cell_length_c 10.323(3)
_cell_measurement_reflns_used 25
_cell_measurement_temperature 193(2)
_cell_measurement_theta_max 14.36
_cell_measurement_theta_min 10.01
_cell_volume 932.4(10)
_computing_cell_refinement 'CAD4 Express (Enraf-Nonius, 1994)'
_computing_data_collection 'CAD4 Express (Enraf-Nonius, 1994)'
_computing_data_reduction 'XCAD4 (Harms & Wocadlo, 1995)'
_computing_molecular_graphics
;
X-SEED (Barbour, 2001) and ORTEPIII (Farrugia, 1997)
;
_computing_publication_material 'WinGX (Farrugia, 1999)'
_computing_structure_refinement 'SHELXL97 (Sheldrick, 1997)'
_computing_structure_solution 'SHELXS97 (Sheldrick, 1997)'
_diffrn_ambient_temperature 193(2)
_diffrn_measured_fraction_theta_full 0.987
_diffrn_measured_fraction_theta_max 0.987
_diffrn_measurement_device_type 'Enraf Nonius TurboCAD4'
_diffrn_measurement_method 'non-profiled omega/2theta scans'
_diffrn_radiation_monochromator graphite
_diffrn_radiation_source 'fine-focus sealed tube'
_diffrn_radiation_type MoK\a
_diffrn_radiation_wavelength 0.71073
_diffrn_reflns_av_R_equivalents 0.0465
_diffrn_reflns_av_sigmaI/netI 0.0155
_diffrn_reflns_limit_h_max 9
_diffrn_reflns_limit_h_min -10
_diffrn_reflns_limit_k_max 13
_diffrn_reflns_limit_k_min 0
_diffrn_reflns_limit_l_max 12
_diffrn_reflns_limit_l_min 0
_diffrn_reflns_number 1812
_diffrn_reflns_theta_full 24.98
_diffrn_reflns_theta_max 24.98
_diffrn_reflns_theta_min 2.78
_diffrn_standards_decay_% 5
_diffrn_standards_interval_time 60
_diffrn_standards_number 3
_exptl_absorpt_coefficient_mu 7.688
_exptl_absorpt_correction_T_max 0.9997
_exptl_absorpt_correction_T_min 0.5922
_exptl_absorpt_correction_type psi-scan
_exptl_absorpt_process_details
;
North A.C.T., Phillips D.C. & Mathews F.S. (1968) Acta. Cryst. A24, 351
Number of psi-scan sets used was   4
Theta correction was applied.
Averaged transmission function was used.
No Fourier smoothing was applied.
;
_exptl_crystal_colour colourless
_exptl_crystal_density_diffrn 1.779
_exptl_crystal_density_method 'not measured'
_exptl_crystal_description prism
_exptl_crystal_F_000 484
_exptl_crystal_size_max 0.22
_exptl_crystal_size_mid 0.20
_exptl_crystal_size_min 0.18
_refine_diff_density_max 1.089
_refine_diff_density_min -2.223
_refine_diff_density_rms 0.158
_refine_ls_extinction_method none
_refine_ls_goodness_of_fit_ref 1.073
_refine_ls_hydrogen_treatment constr
_refine_ls_matrix_type full
_refine_ls_number_parameters 114
_refine_ls_number_reflns 1716
_refine_ls_number_restraints 0
_refine_ls_restrained_S_all 1.073
_refine_ls_R_factor_all 0.0290
_refine_ls_R_factor_gt 0.0275
_refine_ls_shift/su_max 0.001
_refine_ls_shift/su_mean 0.000
_refine_ls_structure_factor_coef Fsqd
_refine_ls_weighting_details 'calc w=1/[\s^2^(Fo^2^)+(0.0562P)^2^+0.8078P] where P=(Fo^2^+2Fc^2^)/3'
_refine_ls_weighting_scheme calc
_refine_ls_wR_factor_gt 0.0699
_refine_ls_wR_factor_ref 0.0709
_reflns_number_gt 1656
_reflns_number_total 1716
_reflns_threshold_expression I>2\s(I)
_cod_data_source_file om800122k-file002.cif
_cod_data_source_block c:113sk1
_cod_original_sg_symbol_H-M P21/m
_cod_database_code 4071354

loop_
_symmetry_equiv_pos_as_xyz
'x, y, z'
'-x, y+1/2, -z'
'-x, -y, -z'
'x, -y-1/2, z'

loop_
_atom_site_label
_atom_site_type_symbol
_atom_site_fract_x
_atom_site_fract_y
_atom_site_fract_z
_atom_site_U_iso_or_equiv
_atom_site_adp_type
_atom_site_occupancy
_atom_site_symmetry_multiplicity
_atom_site_calc_flag
_atom_site_refinement_flags
Pt1 Pt 0.65792(2) 0.7500 0.628369(18) 0.01885(12) Uani 1 2 d S
P1 P 0.5147(2) 0.7500 0.78273(17) 0.0237(4) Uani 1 2 d S
P2 P 0.4098(2) 0.7500 0.47063(17) 0.0250(4) Uani 1 2 d S
C1 C 0.3023(11) 0.7905(8) 0.6927(8) 0.028(2) Uani 0.50 1 d P
H1A H 0.2305 0.7549 0.7421 0.033 Uiso 0.50 1 calc PR
H1B H 0.2905 0.8804 0.6938 0.033 Uiso 0.50 1 calc PR
C2 C 0.2513(9) 0.7500 0.5582(8) 0.068(3) Uani 1 2 d S
H2A H 0.1608 0.8026 0.5067 0.082 Uiso 0.50 1 calc PR
H2B H 0.2085 0.6659 0.5567 0.082 Uiso 0.50 1 calc PR
C3 C 0.7732(9) 0.7500 0.4777(7) 0.0301(16) Uani 1 2 d S
C4 C 0.8076(9) 0.8560(7) 0.4199(9) 0.067(2) Uani 1 1 d .
H4 H 0.7913 0.9318 0.4586 0.081 Uiso 1 1 calc R
C5 C 0.8652(11) 0.8568(12) 0.3079(10) 0.108(5) Uani 1 1 d .
H5 H 0.8849 0.9322 0.2700 0.130 Uiso 1 1 calc R
C6 C 0.8933(13) 0.7500 0.2523(10) 0.099(6) Uani 1 2 d S
H6 H 0.9324 0.7500 0.1753 0.119 Uiso 1 2 calc SR
C7 C 0.8764(7) 0.7500 0.7796(6) 0.0212(12) Uani 1 2 d S
C8 C 0.9514(6) 0.8579(4) 0.8391(5) 0.0310(10) Uani 1 1 d .
H8 H 0.9033 0.9339 0.8053 0.037 Uiso 1 1 calc R
C9 C 1.0949(6) 0.8577(5) 0.9465(5) 0.0396(12) Uani 1 1 d .
H9 H 1.1436 0.9331 0.9819 0.047 Uiso 1 1 calc R
C10 C 1.1665(8) 0.7500 1.0015(7) 0.0343(16) Uani 1 2 d S
H10 H 1.2628 0.7500 1.0756 0.041 Uiso 1 2 calc SR
C11 C 0.5399(12) 0.8781(7) 0.8948(9) 0.084(3) Uani 1 1 d .
H11A H 0.4642 0.8712 0.9491 0.125 Uiso 1 1 calc R
H11B H 0.5180 0.9537 0.8417 0.125 Uiso 1 1 calc R
H11C H 0.6514 0.8796 0.9549 0.125 Uiso 1 1 calc R
C12 C 0.3639(7) 0.8784(6) 0.3550(6) 0.0444(13) Uani 1 1 d .
H12A H 0.4394 0.8792 0.3001 0.067 Uiso 1 1 calc R
H12B H 0.3747 0.9546 0.4067 0.067 Uiso 1 1 calc R
H12C H 0.2526 0.8709 0.2955 0.067 Uiso 1 1 calc R

loop_
_atom_site_aniso_label
_atom_site_aniso_U_11
_atom_site_aniso_U_22
_atom_site_aniso_U_33
_atom_site_aniso_U_23
_atom_site_aniso_U_13
_atom_site_aniso_U_12
Pt1 0.01939(17) 0.01999(17) 0.01662(17) 0.000 0.00441(11) 0.000
P1 0.0259(8) 0.0276(9) 0.0181(8) 0.000 0.0072(6) 0.000
P2 0.0234(8) 0.0319(9) 0.0178(8) 0.000 0.0030(6) 0.000
C1 0.027(4) 0.034(5) 0.022(4) 0.006(3) 0.007(3) 0.006(3)
C2 0.022(4) 0.155(11) 0.031(4) 0.000 0.011(3) 0.000
C3 0.027(3) 0.044(4) 0.021(3) 0.000 0.009(3) 0.000
C4 0.067(4) 0.066(5) 0.092(5) 0.047(4) 0.058(4) 0.035(4)
C5 0.073(5) 0.174(11) 0.102(7) 0.101(8) 0.064(5) 0.068(6)
C6 0.034(5) 0.24(2) 0.024(4) 0.000 0.008(4) 0.000
C7 0.016(3) 0.029(3) 0.020(3) 0.000 0.007(2) 0.000
C8 0.029(2) 0.022(2) 0.037(3) -0.003(2) 0.003(2) -0.0014(18)
C9 0.036(3) 0.040(3) 0.040(3) -0.016(2) 0.007(2) -0.004(2)
C10 0.023(3) 0.062(5) 0.017(3) 0.000 0.004(3) 0.000
C11 0.140(8) 0.051(4) 0.099(6) -0.044(4) 0.097(6) -0.042(4)
C12 0.053(3) 0.026(3) 0.045(3) 0.003(2) -0.002(3) 0.003(2)

loop_
_atom_type_symbol
_atom_type_description
_atom_type_scat_dispersion_real
_atom_type_scat_dispersion_imag
_atom_type_scat_source
C C 0.0033 0.0016 'International Tables Vol C Tables 4.2.6.8 and 6.1.1.4'
H H 0.0000 0.0000 'International Tables Vol C Tables 4.2.6.8 and 6.1.1.4'
P P 0.1023 0.0942 'International Tables Vol C Tables 4.2.6.8 and 6.1.1.4'
Pt Pt -1.7033 8.3905 'International Tables Vol C Tables 4.2.6.8 and 6.1.1.4'

loop_
_geom_angle_atom_site_label_1
_geom_angle_atom_site_label_2
_geom_angle_atom_site_label_3
_geom_angle
_geom_angle_site_symmetry_1
_geom_angle_site_symmetry_3
C7 Pt1 C3 92.0(3) . .
C7 Pt1 P2 176.83(16) . .
C3 Pt1 P2 91.1(2) . .
C7 Pt1 P1 91.87(18) . .
C3 Pt1 P1 176.1(2) . .
P2 Pt1 P1 84.96(9) . .
C11 P1 C11 103.2(6) . 4_575
C11 P1 C1 115.4(4) . 4_575
C11 P1 C1 93.0(5) 4_575 4_575
C11 P1 C1 93.0(5) . .
C11 P1 C1 115.4(4) 4_575 .
C1 P1 C1 27.8(6) 4_575 .
C11 P1 Pt1 117.5(2) . .
C11 P1 Pt1 117.5(2) 4_575 .
C1 P1 Pt1 107.9(3) 4_575 .
C1 P1 Pt1 107.9(3) . .
C12 P2 C12 101.8(4) 4_575 .
C12 P2 C2 105.8(3) 4_575 .
C12 P2 C2 105.8(3) . .
C12 P2 Pt1 116.72(19) 4_575 .
C12 P2 Pt1 116.7(2) . .
C2 P2 Pt1 109.0(3) . .
C2 C1 P1 113.6(6) . .
C2 C1 H1A 108.8 . .
P1 C1 H1A 108.8 . .
C2 C1 H1B 108.8 . .
P1 C1 H1B 108.8 . .
H1A C1 H1B 107.7 . .
C1 C2 P2 115.0(6) . .
C1 C2 H2A 108.5 . .
P2 C2 H2A 108.5 . .
C1 C2 H2B 108.5 . .
P2 C2 H2B 108.5 . .
H2A C2 H2B 107.5 . .
C4 C3 C4 115.0(8) 4_575 .
C4 C3 Pt1 122.4(4) 4_575 .
C4 C3 Pt1 122.4(4) . .
C3 C4 C5 122.8(8) . .
C3 C4 H4 118.6 . .
C5 C4 H4 118.6 . .
C6 C5 C4 120.0(9) . .
C6 C5 H5 120.0 . .
C4 C5 H5 120.0 . .
C5 C6 C5 119.3(10) . 4_575
C5 C6 H6 120.4 . .
C5 C6 H6 120.4 4_575 .
C8 C7 C8 115.1(6) . 4_575
C8 C7 Pt1 122.3(3) . .
C8 C7 Pt1 122.3(3) 4_575 .
C7 C8 C9 122.3(5) . .
C7 C8 H8 118.8 . .
C9 C8 H8 118.8 . .
C10 C9 C8 121.0(5) . .
C10 C9 H9 119.5 . .
C8 C9 H9 119.5 . .
C9 C10 C9 118.1(6) 4_575 .
C9 C10 H10 120.9 4_575 .
C9 C10 H10 120.9 . .
P1 C11 H11A 109.5 . .
P1 C11 H11B 109.5 . .
H11A C11 H11B 109.5 . .
P1 C11 H11C 109.5 . .
H11A C11 H11C 109.5 . .
H11B C11 H11C 109.5 . .
P2 C12 H12A 109.5 . .
P2 C12 H12B 109.5 . .
H12A C12 H12B 109.5 . .
P2 C12 H12C 109.5 . .
H12A C12 H12C 109.5 . .
H12B C12 H12C 109.5 . .

loop_
_geom_bond_atom_site_label_1
_geom_bond_atom_site_label_2
_geom_bond_distance
_geom_bond_site_symmetry_2
Pt1 C7 2.066(6) .
Pt1 C3 2.076(7) .
Pt1 P2 2.279(3) .
Pt1 P1 2.284(2) .
P1 C11 1.791(6) .
P1 C11 1.791(6) 4_575
P1 C1 1.849(9) 4_575
P1 C1 1.849(9) .
P2 C12 1.812(6) 4_575
P2 C12 1.812(6) .
P2 C2 1.846(8) .
C1 C2 1.401(11) .
C1 H1A 0.9900 .
C1 H1B 0.9900 .
C2 H2A 0.9900 .
C2 H2B 0.9900 .
C3 C4 1.376(8) 4_575
C3 C4 1.376(8) .
C4 C5 1.386(12) .
C4 H4 0.9500 .
C5 C6 1.355(13) .
C5 H5 0.9500 .
C6 C5 1.355(13) 4_575
C6 H6 0.9500 .
C7 C8 1.400(6) .
C7 C8 1.400(6) 4_575
C8 C9 1.400(7) .
C8 H8 0.9500 .
C9 C10 1.375(7) .
C9 H9 0.9500 .
C10 C9 1.375(7) 4_575
C10 H10 0.9500 .
C11 H11A 0.9800 .
C11 H11B 0.9800 .
C11 H11C 0.9800 .
C12 H12A 0.9800 .
C12 H12B 0.9800 .
C12 H12C 0.9800 .

loop_
_geom_torsion_atom_site_label_1
_geom_torsion_atom_site_label_2
_geom_torsion_atom_site_label_3
_geom_torsion_atom_site_label_4
_geom_torsion
_geom_torsion_site_symmetry_1
_geom_torsion_site_symmetry_4
C7 Pt1 P1 C11 62.1(4) . .
C3 Pt1 P1 C11 -117.9(4) . .
P2 Pt1 P1 C11 -117.9(4) . .
C7 Pt1 P1 C11 -62.1(4) . 4_575
C3 Pt1 P1 C11 117.9(4) . 4_575
P2 Pt1 P1 C11 117.9(4) . 4_575
C7 Pt1 P1 C1 -165.4(3) . 4_575
C3 Pt1 P1 C1 14.6(3) . 4_575
P2 Pt1 P1 C1 14.6(3) . 4_575
C7 Pt1 P1 C1 165.4(3) . .
C3 Pt1 P1 C1 -14.6(3) . .
P2 Pt1 P1 C1 -14.6(3) . .
C7 Pt1 P2 C12 -119.7(3) . 4_575
C3 Pt1 P2 C12 60.3(3) . 4_575
P1 Pt1 P2 C12 -119.7(3) . 4_575
C7 Pt1 P2 C12 119.7(3) . .
C3 Pt1 P2 C12 -60.3(3) . .
P1 Pt1 P2 C12 119.7(3) . .
C7 Pt1 P2 C2 0.000(8) . .
C3 Pt1 P2 C2 180.000(1) . .
P1 Pt1 P2 C2 0.0 . .
C11 P1 C1 C2 152.5(6) . .
C11 P1 C1 C2 -101.5(6) 4_575 .
C1 P1 C1 C2 -62.3(6) 4_575 .
Pt1 P1 C1 C2 32.2(6) . .
P1 C1 C2 P2 -33.9(6) . .
C12 P2 C2 C1 146.7(5) 4_575 .
C12 P2 C2 C1 -105.8(5) . .
Pt1 P2 C2 C1 20.5(4) . .
C7 Pt1 C3 C4 93.0(7) . 4_575
P2 Pt1 C3 C4 -87.0(7) . 4_575
P1 Pt1 C3 C4 -87.0(7) . 4_575
C7 Pt1 C3 C4 -93.0(7) . .
P2 Pt1 C3 C4 87.0(7) . .
P1 Pt1 C3 C4 87.0(7) . .
C4 C3 C4 C5 3.0(16) 4_575 .
Pt1 C3 C4 C5 -171.4(8) . .
C3 C4 C5 C6 -1.5(17) . .
C4 C5 C6 C5 0(2) . 4_575
C3 Pt1 C7 C8 93.3(5) . .
P2 Pt1 C7 C8 -86.7(5) . .
P1 Pt1 C7 C8 -86.7(5) . .
C3 Pt1 C7 C8 -93.3(5) . 4_575
P2 Pt1 C7 C8 86.7(5) . 4_575
P1 Pt1 C7 C8 86.7(5) . 4_575
C8 C7 C8 C9 2.6(9) 4_575 .
Pt1 C7 C8 C9 176.5(4) . .
C7 C8 C9 C10 -2.0(9) . .
C8 C9 C10 C9 1.2(10) . 4_575
